data_4342561
loop_
_publ_author_name
'Tian, Chong-Bin'
'He, Chao'
'Han, Yun-Hu'
'Wei, Qi'
'Li, Qi-Peng'
'Lin, Ping'
'Du, Shao-Wu'

_publ_section_title
;
 Four New Mn(II) Inorganic-Organic Hybrid Frameworks with Diverse
 Inorganic Magnetic Chain's Sequences: Syntheses, Structures, Magnetic,
 NLO, and Dielectric Properties.
;
_journal_issue 6
_journal_name_full 'Inorganic chemistry'
_journal_page_first 2560
_journal_page_last 2571
_journal_paper_doi 10.1021/ic502664e
_journal_volume 54
_journal_year 2015
_chemical_formula_sum 'C22 H22 Mn2 N2 O12'
_chemical_formula_weight 616.30
_chemical_name_systematic
; 
 ? 
;
_space_group_IT_number 2
_symmetry_cell_setting triclinic
_symmetry_space_group_name_Hall '-P 1'
_symmetry_space_group_name_H-M 'P -1'
_atom_sites_solution_hydrogens geom
_atom_sites_solution_primary direct
_atom_sites_solution_secondary difmap
_audit_creation_method SHELXL-97
_cell_angle_alpha 62.698(9)
_cell_angle_beta 71.906(12)
_cell_angle_gamma 75.299(11)
_cell_formula_units_Z 2
_cell_length_a 9.730(2)
_cell_length_b 11.755(3)
_cell_length_c 12.509(3)
_cell_measurement_reflns_used 3466
_cell_measurement_temperature 293(2)
_cell_measurement_theta_max 27.4739
_cell_measurement_theta_min 2.0855
_cell_volume 1197.9(5)
_computing_structure_refinement 'SHELXL-97 (Sheldrick, 1997)'
_computing_structure_solution 'SHELXS-97 (Sheldrick, 1990)'
_diffrn_ambient_temperature 293(2)
_diffrn_detector_area_resol_mean 28.5714
_diffrn_measured_fraction_theta_full 0.988
_diffrn_measured_fraction_theta_max 0.988
_diffrn_measurement_device_type 'Saturn724+ (2x2 bin mode)'
_diffrn_measurement_method CCD_Profile_fitting
_diffrn_radiation_monochromator graphite
_diffrn_radiation_source 'fine-focus sealed tube'
_diffrn_radiation_type MoK\a
_diffrn_radiation_wavelength 0.71073
_diffrn_reflns_av_R_equivalents 0.0424
_diffrn_reflns_av_sigmaI/netI 0.0614
_diffrn_reflns_limit_h_max 12
_diffrn_reflns_limit_h_min -12
_diffrn_reflns_limit_k_max 15
_diffrn_reflns_limit_k_min -15
_diffrn_reflns_limit_l_max 16
_diffrn_reflns_limit_l_min -15
_diffrn_reflns_number 14179
_diffrn_reflns_theta_full 27.48
_diffrn_reflns_theta_max 27.48
_diffrn_reflns_theta_min 2.22
_exptl_absorpt_coefficient_mu 1.125
_exptl_absorpt_correction_T_max 1.0000
_exptl_absorpt_correction_T_min 0.8617
_exptl_absorpt_correction_type multi-scan
_exptl_crystal_colour Colorless
_exptl_crystal_density_diffrn 1.709
_exptl_crystal_density_method 'not measured'
_exptl_crystal_description Prism
_exptl_crystal_F_000 628
_exptl_crystal_size_max 0.1800
_exptl_crystal_size_mid 0.1200
_exptl_crystal_size_min 0.1000
_refine_diff_density_max 1.975
_refine_diff_density_min -0.942
_refine_diff_density_rms 0.103
_refine_ls_extinction_method none
_refine_ls_goodness_of_fit_ref 1.010
_refine_ls_hydrogen_treatment mixed
_refine_ls_matrix_type full
_refine_ls_number_parameters 374
_refine_ls_number_reflns 5418
_refine_ls_number_restraints 551
_refine_ls_restrained_S_all 1.155
_refine_ls_R_factor_all 0.0663
_refine_ls_R_factor_gt 0.0462
_refine_ls_shift/su_max 0.000
_refine_ls_shift/su_mean 0.000
_refine_ls_structure_factor_coef Fsqd
_refine_ls_weighting_details 'calc w=1/[\s^2^(Fo^2^)+(0.0798P)^2^+0.0000P] where P=(Fo^2^+2Fc^2^)/3'
_refine_ls_weighting_scheme calc
_refine_ls_wR_factor_gt 0.1242
_refine_ls_wR_factor_ref 0.1347
_reflns_number_gt 3983
_reflns_number_total 5418
_reflns_threshold_expression >2sigma(I)
_cod_data_source_file ic502664e_si_002.cif
_cod_data_source_block compound_3
_cod_depositor_comments
;
The following automatic conversions were performed:

'_exptl_absorpt_correction_type' value 'Multi-scan' changed to
'multi-scan' according to
/usr/data/users/saulius/crontab/automatic-downloads/rss-feeds/ACS/lib/dictionaries/cif_core.dic
dictionary named 'cif_core.dic' version 2.4.2 from 2011-04-26.

Automatic conversion script
Id: cif_fix_values 3086 2015-02-26 13:12:21Z robertas 

 Adding full bibliography for 4342558--4342562.cif.
;
_cod_original_sg_symbol_H-M P-1
_cod_database_code 4342561

loop_
_symmetry_equiv_pos_as_xyz
'x, y, z'
'-x, -y, -z'

loop_
_atom_site_label
_atom_site_type_symbol
_atom_site_fract_x
_atom_site_fract_y
_atom_site_fract_z
_atom_site_U_iso_or_equiv
_atom_site_adp_type
_atom_site_occupancy
_atom_site_symmetry_multiplicity
_atom_site_calc_flag
_atom_site_refinement_flags
_atom_site_disorder_assembly
_atom_site_disorder_group
Mn1 Mn -0.08646(6) -0.16805(5) -0.13805(5) 0.01426(15) Uani 1 1 d . . .
Mn2 Mn 0.0000 -0.5000 0.0000 0.01211(18) Uani 1 2 d S . .
Mn3 Mn 0.0000 0.0000 0.0000 0.01603(19) Uani 1 2 d S . .
N1 N 0.3743(4) 0.1912(5) -0.1937(4) 0.0470(11) Uani 1 1 d D . .
N2 N 0.6915(4) 0.0238(4) 0.4554(4) 0.0366(9) Uani 1 1 d D . .
O1 O -0.3090(3) -0.1890(3) -0.1084(3) 0.0287(6) Uani 1 1 d . . .
O2 O -0.2085(3) -0.3803(3) 0.0027(3) 0.0339(7) Uani 1 1 d . . .
O3 O -0.8583(3) -0.1295(2) -0.0863(2) 0.0180(5) Uani 1 1 d . . .
O4 O -0.9379(3) -0.3132(2) -0.0280(2) 0.0182(5) Uani 1 1 d . . .
O5 O -0.1039(3) 0.0252(2) -0.2505(2) 0.0269(6) Uani 1 1 d . . .
O6 O -0.0549(3) 0.1414(2) -0.1703(2) 0.0247(6) Uani 1 1 d . . .
O7 O -0.0096(3) 0.2197(3) -0.7114(2) 0.0243(6) Uani 1 1 d . . .
O8 O -0.0456(3) 0.4359(3) -0.8074(2) 0.0277(6) Uani 1 1 d . . .
O9 O -0.6349(3) -0.6312(3) 0.2735(3) 0.0297(7) Uani 1 1 d . . .
H9A H -0.5570 -0.6781 0.2812 0.045 Uiso 1 1 calc RU . .
O10 O -0.2099(5) 0.5996(3) -0.4858(3) 0.0538(11) Uani 1 1 d . . .
H10B H -0.2549 0.5961 -0.4172 0.081 Uiso 1 1 calc RU . .
O11 O 0.1763(3) 0.1120(3) -0.0389(2) 0.0253(6) Uani 1 1 d D . .
O12 O 0.6082(6) 0.2112(6) 0.3178(6) 0.105(2) Uani 1 1 d DU . .
C1 C -0.3180(4) -0.3039(4) -0.0317(4) 0.0214(7) Uani 1 1 d U . .
C2 C -0.8438(4) -0.2504(3) -0.0342(3) 0.0137(6) Uani 1 1 d U . .
C3 C -0.0885(4) 0.1289(3) -0.2533(3) 0.0188(7) Uani 1 1 d U . .
C4 C -0.0432(4) 0.3302(4) -0.7125(3) 0.0199(7) Uani 1 1 d U . .
C5 C -0.4637(4) -0.3511(3) 0.0233(3) 0.0168(7) Uani 1 1 d U . .
C6 C -0.4782(4) -0.4710(4) 0.1229(4) 0.0214(7) Uani 1 1 d U . .
H6A H -0.3982 -0.5200 0.1562 0.026 Uiso 1 1 calc RU . .
C7 C -0.6115(4) -0.5169(3) 0.1723(3) 0.0200(7) Uani 1 1 d U . .
C8 C -0.7305(4) -0.4454(3) 0.1197(3) 0.0161(7) Uani 1 1 d U . .
H8A H -0.8189 -0.4783 0.1504 0.019 Uiso 1 1 calc RU . .
C9 C -0.7164(4) -0.3251(3) 0.0213(3) 0.0145(6) Uani 1 1 d U . .
C10 C -0.5838(4) -0.2761(3) -0.0261(3) 0.0156(6) Uani 1 1 d U . .
H10A H -0.5753 -0.1943 -0.0900 0.019 Uiso 1 1 calc R . .
C11 C -0.1066(4) 0.2471(4) -0.3708(3) 0.0220(7) Uani 1 1 d U . .
C12 C -0.0786(4) 0.2325(4) -0.4803(3) 0.0222(7) Uani 1 1 d U . .
H12A H -0.0560 0.1505 -0.4798 0.027 Uiso 1 1 calc R . .
C13 C -0.0845(4) 0.3416(4) -0.5908(3) 0.0242(8) Uani 1 1 d U . .
C14 C -0.1254(5) 0.4629(4) -0.5895(4) 0.0330(9) Uani 1 1 d U . .
H14A H -0.1270 0.5358 -0.6635 0.040 Uiso 1 1 calc RU . .
C15 C -0.1640(5) 0.4768(4) -0.4795(4) 0.0335(9) Uani 1 1 d U . .
C16 C -0.1506(5) 0.3680(4) -0.3689(4) 0.0289(8) Uani 1 1 d U . .
H16A H -0.1710 0.3769 -0.2952 0.035 Uiso 1 1 calc RU . .
C20 C 0.6427(6) 0.1475(6) 0.4084(6) 0.0637(18) Uani 1 1 d U . .
H20A H 0.6353 0.1899 0.4574 0.076 Uiso 1 1 calc RU . .
C22 C 0.7120(6) -0.0597(6) 0.3936(5) 0.0545(14) Uani 1 1 d U . .
H22A H 0.6888 -0.0096 0.3141 0.082 Uiso 1 1 calc RU . .
H22B H 0.6491 -0.1255 0.4424 0.082 Uiso 1 1 calc RU . .
H22C H 0.8117 -0.0991 0.3834 0.082 Uiso 1 1 calc RU . .
C21 C 0.7223(8) -0.0303(7) 0.5772(6) 0.0683(18) Uani 1 1 d U . .
H21A H 0.7034 0.0367 0.6055 0.102 Uiso 1 1 calc RU . .
H21B H 0.8228 -0.0674 0.5729 0.102 Uiso 1 1 calc RU . .
H21C H 0.6611 -0.0960 0.6338 0.102 Uiso 1 1 calc RU . .
C17 C 0.2302(6) 0.2002(6) -0.1352(5) 0.0441(15) Uani 0.856(7) 1 d PDU A 1
H17A H 0.1697 0.2761 -0.1693 0.053 Uiso 0.856(7) 1 calc PRU A 1
C18 C 0.4774(9) 0.0816(8) -0.1451(10) 0.103(3) Uani 0.856(7) 1 d PDU A 1
H18A H 0.4274 0.0156 -0.0738 0.155 Uiso 0.856(7) 1 calc PRU A 1
H18B H 0.5467 0.1065 -0.1220 0.155 Uiso 0.856(7) 1 calc PRU A 1
H18C H 0.5275 0.0490 -0.2067 0.155 Uiso 0.856(7) 1 calc PRU A 1
C19 C 0.4305(8) 0.3047(8) -0.3044(6) 0.070(2) Uani 0.856(7) 1 d PDU A 1
H19A H 0.3511 0.3722 -0.3259 0.105 Uiso 0.856(7) 1 calc PRU A 1
H19B H 0.4766 0.2803 -0.3721 0.105 Uiso 0.856(7) 1 calc PRU A 1
H19C H 0.5003 0.3349 -0.2869 0.105 Uiso 0.856(7) 1 calc PRU A 1
C17' C 0.3018(16) 0.0860(16) -0.082(2) 0.047(5) Uani 0.144(7) 1 d PDU A 2
H17B H 0.3519 0.0038 -0.0483 0.057 Uiso 0.144(7) 1 calc PRU A 2
C18' C 0.531(2) 0.147(3) -0.239(4) 0.080(7) Uani 0.144(7) 1 d PDU A 2
H18D H 0.5748 0.2180 -0.3088 0.120 Uiso 0.144(7) 1 calc PRU A 2
H18E H 0.5374 0.0784 -0.2618 0.120 Uiso 0.144(7) 1 calc PRU A 2
H18F H 0.5822 0.1169 -0.1739 0.120 Uiso 0.144(7) 1 calc PRU A 2
C19' C 0.331(4) 0.3292(13) -0.223(4) 0.083(7) Uani 0.144(7) 1 d PDU A 2
H19D H 0.2271 0.3457 -0.1959 0.124 Uiso 0.144(7) 1 calc PRU A 2
H19E H 0.3595 0.3782 -0.3103 0.124 Uiso 0.144(7) 1 calc PRU A 2
H19F H 0.3779 0.3541 -0.1811 0.124 Uiso 0.144(7) 1 calc PRU A 2

loop_
_atom_site_aniso_label
_atom_site_aniso_U_11
_atom_site_aniso_U_22
_atom_site_aniso_U_33
_atom_site_aniso_U_23
_atom_site_aniso_U_13
_atom_site_aniso_U_12
Mn1 0.0143(3) 0.0130(3) 0.0138(3) -0.0024(2) -0.0058(2) -0.00225(18)
Mn2 0.0126(4) 0.0122(3) 0.0095(3) -0.0023(3) -0.0038(3) -0.0008(2)
Mn3 0.0235(4) 0.0120(3) 0.0136(4) -0.0048(3) -0.0078(3) -0.0004(3)
N1 0.037(2) 0.072(3) 0.044(2) -0.038(2) 0.0111(19) -0.024(2)
N2 0.0274(19) 0.034(2) 0.036(2) -0.0062(17) -0.0056(16) -0.0020(15)
O1 0.0197(14) 0.0311(16) 0.0360(16) -0.0122(13) -0.0032(12) -0.0115(11)
O2 0.0138(14) 0.0451(18) 0.053(2) -0.0291(16) -0.0134(13) 0.0048(12)
O3 0.0175(12) 0.0150(12) 0.0175(12) -0.0054(10) -0.0031(10) 0.0007(9)
O4 0.0169(12) 0.0195(13) 0.0206(13) -0.0062(11) -0.0087(10) -0.0046(9)
O5 0.0448(18) 0.0160(13) 0.0207(14) 0.0003(11) -0.0171(13) -0.0088(11)
O6 0.0422(17) 0.0178(13) 0.0140(13) -0.0044(10) -0.0134(12) 0.0007(11)
O7 0.0309(15) 0.0259(14) 0.0142(13) -0.0096(11) -0.0043(11) 0.0010(11)
O8 0.0420(18) 0.0283(15) 0.0110(12) -0.0025(11) -0.0055(12) -0.0135(12)
O9 0.0277(15) 0.0191(14) 0.0316(16) 0.0013(12) -0.0130(13) -0.0006(11)
O10 0.101(3) 0.0194(16) 0.0292(18) -0.0081(14) -0.0125(19) 0.0056(17)
O11 0.0234(14) 0.0274(14) 0.0227(14) -0.0069(12) -0.0051(11) -0.0063(11)
O12 0.061(3) 0.080(4) 0.112(4) 0.015(3) -0.041(3) 0.012(3)
C1 0.0166(17) 0.0292(18) 0.0269(18) -0.0188(15) -0.0061(15) -0.0013(13)
C2 0.0129(15) 0.0167(15) 0.0104(15) -0.0057(12) -0.0011(12) -0.0016(12)
C3 0.0216(17) 0.0183(16) 0.0128(16) -0.0035(13) -0.0049(14) -0.0012(13)
C4 0.0201(17) 0.0257(17) 0.0140(16) -0.0060(14) -0.0050(13) -0.0058(13)
C5 0.0132(15) 0.0186(16) 0.0227(17) -0.0120(13) -0.0040(13) -0.0018(12)
C6 0.0198(17) 0.0201(17) 0.0254(18) -0.0089(14) -0.0133(14) 0.0046(13)
C7 0.0214(17) 0.0167(15) 0.0208(17) -0.0066(13) -0.0073(14) 0.0005(13)
C8 0.0139(15) 0.0166(15) 0.0177(16) -0.0069(13) -0.0032(13) -0.0029(12)
C9 0.0142(15) 0.0155(15) 0.0178(15) -0.0103(13) -0.0050(13) -0.0001(11)
C10 0.0147(15) 0.0148(15) 0.0177(16) -0.0064(13) -0.0048(13) -0.0018(11)
C11 0.0274(18) 0.0199(16) 0.0170(16) -0.0038(14) -0.0088(14) -0.0029(13)
C12 0.0260(18) 0.0203(16) 0.0192(17) -0.0080(14) -0.0047(14) -0.0023(13)
C13 0.0291(19) 0.0231(17) 0.0167(16) -0.0059(14) -0.0058(14) -0.0011(14)
C14 0.045(2) 0.0236(19) 0.0213(19) -0.0035(15) -0.0080(17) 0.0002(16)
C15 0.049(2) 0.0196(18) 0.0253(19) -0.0081(15) -0.0070(17) 0.0028(16)
C16 0.042(2) 0.0241(18) 0.0180(17) -0.0082(15) -0.0063(16) -0.0014(16)
C20 0.042(3) 0.041(3) 0.068(4) 0.002(3) -0.004(3) 0.002(2)
C22 0.046(3) 0.060(4) 0.050(3) -0.025(3) 0.002(3) -0.007(3)
C21 0.075(4) 0.080(5) 0.060(4) -0.026(4) -0.030(3) -0.014(3)
C17 0.031(3) 0.051(3) 0.037(3) -0.003(3) -0.010(2) -0.011(2)
C18 0.061(5) 0.066(5) 0.117(6) -0.013(5) 0.015(5) 0.007(4)
C19 0.047(4) 0.085(5) 0.053(4) -0.009(4) 0.008(3) -0.030(4)
C17' 0.035(8) 0.052(8) 0.051(8) -0.019(7) -0.010(7) -0.003(7)
C18' 0.064(9) 0.075(9) 0.074(9) -0.017(8) 0.000(9) -0.010(9)
C19' 0.059(9) 0.082(10) 0.069(9) -0.007(8) -0.006(8) -0.004(9)

loop_
_atom_type_symbol
_atom_type_description
_atom_type_scat_dispersion_real
_atom_type_scat_dispersion_imag
_atom_type_scat_source
C C 0.0033 0.0016 'International Tables Vol C Tables 4.2.6.8 and 6.1.1.4'
H H 0.0000 0.0000 'International Tables Vol C Tables 4.2.6.8 and 6.1.1.4'
N N 0.0061 0.0033 'International Tables Vol C Tables 4.2.6.8 and 6.1.1.4'
O O 0.0106 0.0060 'International Tables Vol C Tables 4.2.6.8 and 6.1.1.4'
Mn Mn 0.3368 0.7283 'International Tables Vol C Tables 4.2.6.8 and 6.1.1.4'

loop_
_geom_angle_atom_site_label_1
_geom_angle_atom_site_label_2
_geom_angle_atom_site_label_3
_geom_angle
_geom_angle_site_symmetry_1
_geom_angle_site_symmetry_3
O5 Mn1 O7 92.71(11) . 2_554
O5 Mn1 O1 96.30(12) . .
O7 Mn1 O1 100.38(11) 2_554 .
O5 Mn1 O4 138.25(10) . 1_655
O7 Mn1 O4 92.33(10) 2_554 1_655
O1 Mn1 O4 123.36(10) . 1_655
O5 Mn1 O11 88.33(10) . 2
O7 Mn1 O11 175.04(10) 2_554 2
O1 Mn1 O11 84.31(10) . 2
O4 Mn1 O11 83.69(10) 1_655 2
O8 Mn2 O8 180.0 1_546 2_554
O8 Mn2 O2 92.17(13) 1_546 2_545
O8 Mn2 O2 87.83(13) 2_554 2_545
O8 Mn2 O2 87.83(13) 1_546 .
O8 Mn2 O2 92.17(13) 2_554 .
O2 Mn2 O2 180.0 2_545 .
O8 Mn2 O4 90.98(10) 1_546 1_655
O8 Mn2 O4 89.02(10) 2_554 1_655
O2 Mn2 O4 101.46(10) 2_545 1_655
O2 Mn2 O4 78.54(10) . 1_655
O8 Mn2 O4 89.02(10) 1_546 2_445
O8 Mn2 O4 90.98(10) 2_554 2_445
O2 Mn2 O4 78.54(10) 2_545 2_445
O2 Mn2 O4 101.46(10) . 2_445
O4 Mn2 O4 180.0 1_655 2_445
O6 Mn3 O6 180.0(2) 2 .
O6 Mn3 O3 92.98(10) 2 2_455
O6 Mn3 O3 87.02(10) . 2_455
O6 Mn3 O3 87.02(10) 2 1_655
O6 Mn3 O3 92.98(10) . 1_655
O3 Mn3 O3 180.0(2) 2_455 1_655
O6 Mn3 O11 91.71(10) 2 .
O6 Mn3 O11 88.29(10) . .
O3 Mn3 O11 85.19(10) 2_455 .
O3 Mn3 O11 94.81(10) 1_655 .
O6 Mn3 O11 88.29(10) 2 2
O6 Mn3 O11 91.71(10) . 2
O3 Mn3 O11 94.81(10) 2_455 2
O3 Mn3 O11 85.19(10) 1_655 2
O11 Mn3 O11 180.00(14) . 2
C17 N1 C18 122.6(5) . .
C17 N1 C19' 75.6(14) . .
C18 N1 C19' 145(2) . .
C17 N1 C19 119.2(5) . .
C18 N1 C19 117.8(6) . .
C19' N1 C19 50.4(15) . .
C17 N1 C17' 54.5(6) . .
C18 N1 C17' 68.5(7) . .
C19' N1 C17' 124.4(14) . .
C19 N1 C17' 173.7(7) . .
C17 N1 C18' 166.2(13) . .
C18 N1 C18' 44.5(14) . .
C19' N1 C18' 117.8(15) . .
C19 N1 C18' 74.3(13) . .
C17' N1 C18' 111.9(13) . .
C20 N2 C22 123.5(5) . .
C20 N2 C21 117.0(6) . .
C22 N2 C21 119.5(5) . .
C1 O1 Mn1 103.7(2) . .
C1 O2 Mn2 161.5(3) . .
C2 O3 Mn3 124.8(2) . 1_455
C2 O4 Mn1 104.9(2) . 1_455
C2 O4 Mn2 150.1(2) . 1_455
Mn1 O4 Mn2 102.29(9) 1_455 1_455
C3 O5 Mn1 139.4(2) . .
C3 O6 Mn3 130.9(2) . .
C4 O7 Mn1 128.4(2) . 2_554
C4 O8 Mn2 138.6(3) . 1_564
C17' O11 C17 65.1(7) . .
C17' O11 Mn3 124.2(15) . .
C17 O11 Mn3 130.6(3) . .
C17' O11 Mn1 125.4(18) . 2
C17 O11 Mn1 113.6(4) . 2
Mn3 O11 Mn1 98.33(10) . 2
O1 C1 O2 121.9(4) . .
O1 C1 C5 119.5(3) . .
O2 C1 C5 118.6(4) . .
O3 C2 O4 120.8(3) . .
O3 C2 C9 121.1(3) . .
O4 C2 C9 118.1(3) . .
O5 C3 O6 125.9(3) . .
O5 C3 C11 115.3(3) . .
O6 C3 C11 118.8(3) . .
O7 C4 O8 126.0(3) . .
O7 C4 C13 118.3(3) . .
O8 C4 C13 115.6(3) . .
C6 C5 C10 120.4(3) . .
C6 C5 C1 119.5(3) . .
C10 C5 C1 120.1(3) . .
C7 C6 C5 119.9(3) . .
O9 C7 C6 123.0(3) . .
O9 C7 C8 116.9(3) . .
C6 C7 C8 120.1(3) . .
C9 C8 C7 119.9(3) . .
C8 C9 C10 120.3(3) . .
C8 C9 C2 119.2(3) . .
C10 C9 C2 120.4(3) . .
C9 C10 C5 119.3(3) . .
C16 C11 C12 120.7(3) . .
C16 C11 C3 120.1(3) . .
C12 C11 C3 119.2(3) . .
C11 C12 C13 119.6(4) . .
C14 C13 C12 119.6(4) . .
C14 C13 C4 119.3(3) . .
C12 C13 C4 121.0(3) . .
C15 C14 C13 120.8(4) . .
O10 C15 C14 117.1(4) . .
O10 C15 C16 123.2(4) . .
C14 C15 C16 119.7(4) . .
C11 C16 C15 119.2(4) . .
O12 C20 N2 130.6(8) . .
O11 C17 N1 123.1(5) . .
O11 C17' N1 117.0(11) . .

loop_
_geom_bond_atom_site_label_1
_geom_bond_atom_site_label_2
_geom_bond_distance
_geom_bond_site_symmetry_2
Mn1 O5 2.047(3) .
Mn1 O7 2.111(3) 2_554
Mn1 O1 2.139(3) .
Mn1 O4 2.174(2) 1_655
Mn1 O11 2.437(3) 2
Mn2 O8 2.099(3) 1_546
Mn2 O8 2.099(3) 2_554
Mn2 O2 2.156(3) 2_545
Mn2 O2 2.156(3) .
Mn2 O4 2.268(2) 1_655
Mn2 O4 2.268(2) 2_445
Mn3 O6 2.143(2) 2
Mn3 O6 2.143(2) .
Mn3 O3 2.214(2) 2_455
Mn3 O3 2.214(2) 1_655
Mn3 O11 2.226(3) .
Mn3 O11 2.226(3) 2
N1 C17 1.367(6) .
N1 C18 1.429(7) .
N1 C19' 1.466(11) .
N1 C19 1.484(6) .
N1 C17' 1.489(10) .
N1 C18' 1.500(11) .
N2 C20 1.313(7) .
N2 C22 1.448(7) .
N2 C21 1.455(7) .
O1 C1 1.253(5) .
O2 C1 1.254(5) .
O3 C2 1.254(4) .
O3 Mn3 2.214(2) 1_455
O4 C2 1.278(4) .
O4 Mn1 2.174(2) 1_455
O4 Mn2 2.268(2) 1_455
O5 C3 1.249(5) .
O6 C3 1.258(4) .
O7 C4 1.251(5) .
O7 Mn1 2.111(3) 2_554
O8 C4 1.267(4) .
O8 Mn2 2.099(3) 1_564
O9 C7 1.369(4) .
O10 C15 1.371(5) .
O11 C17' 1.196(11) .
O11 C17 1.240(5) .
O11 Mn1 2.437(3) 2
O12 C20 1.136(8) .
C1 C5 1.495(5) .
C2 C9 1.487(5) .
C3 C11 1.511(5) .
C4 C13 1.509(5) .
C5 C6 1.392(5) .
C5 C10 1.397(5) .
C6 C7 1.381(5) .
C7 C8 1.398(5) .
C8 C9 1.390(5) .
C9 C10 1.391(5) .
C11 C16 1.386(6) .
C11 C12 1.392(5) .
C12 C13 1.394(5) .
C13 C14 1.385(6) .
C14 C15 1.384(6) .
C15 C16 1.404(6) .
